data_7124587
loop_
_publ_author_name
'Dai, Shengyu'
'Sui, Xuelin'
'Chen, Changle'

_publ_section_title
;
 Synthesis of high molecular weight polyethylene using iminopyridyl nickel
 catalysts.
;
_journal_issue 58
_journal_name_full 'Chemical communications (Cambridge, England)'
_journal_page_first 9113
_journal_page_last 9116
_journal_paper_doi 10.1039/c6cc00457a
_journal_volume 52
_journal_year 2016
_chemical_formula_sum 'C54 H40 N2'
_chemical_formula_weight 716.88
_space_group_crystal_system orthorhombic
_space_group_IT_number 61
_space_group_name_Hall '-P 2ac 2ab'
_space_group_name_H-M_alt 'P b c a'
_atom_sites_solution_hydrogens geom
_audit_creation_method SHELXL-2014/7
_audit_update_record
;
2016-01-11 deposited with the CCDC.
2016-03-14 downloaded from the CCDC.
;
_cell_angle_alpha 90
_cell_angle_beta 90
_cell_angle_gamma 90
_cell_formula_units_Z 8
_cell_length_a 11.0573(12)
_cell_length_b 25.485(3)
_cell_length_c 28.816(3)
_cell_measurement_temperature 296(2)
_cell_volume 8120.2(16)
_computing_structure_refinement 'SHELXL-2014/7 (Sheldrick, 2014)'
_diffrn_ambient_temperature 296(2)
_diffrn_measured_fraction_theta_full 0.999
_diffrn_measured_fraction_theta_max 0.939
_diffrn_radiation_type MoK\a
_diffrn_radiation_wavelength 0.71073
_diffrn_reflns_av_R_equivalents 0.0598
_diffrn_reflns_av_unetI/netI 0.0484
_diffrn_reflns_Laue_measured_fraction_full 0.999
_diffrn_reflns_Laue_measured_fraction_max 0.939
_diffrn_reflns_limit_h_max 13
_diffrn_reflns_limit_h_min -14
_diffrn_reflns_limit_k_max 32
_diffrn_reflns_limit_k_min -32
_diffrn_reflns_limit_l_max 36
_diffrn_reflns_limit_l_min -36
_diffrn_reflns_number 59997
_diffrn_reflns_point_group_measured_fraction_full 0.999
_diffrn_reflns_point_group_measured_fraction_max 0.939
_diffrn_reflns_theta_full 25.242
_diffrn_reflns_theta_max 27.281
_diffrn_reflns_theta_min 1.598
_exptl_absorpt_coefficient_mu 0.068
_exptl_crystal_density_diffrn 1.173
_exptl_crystal_F_000 3024
_refine_diff_density_max 0.279
_refine_diff_density_min -0.193
_refine_diff_density_rms 0.033
_refine_ls_extinction_method none
_refine_ls_goodness_of_fit_ref 1.020
_refine_ls_hydrogen_treatment constr
_refine_ls_matrix_type full
_refine_ls_number_parameters 505
_refine_ls_number_reflns 8577
_refine_ls_number_restraints 0
_refine_ls_restrained_S_all 1.020
_refine_ls_R_factor_all 0.1135
_refine_ls_R_factor_gt 0.0493
_refine_ls_shift/su_max 0.001
_refine_ls_shift/su_mean 0.000
_refine_ls_structure_factor_coef Fsqd
_refine_ls_weighting_details 'w=1/[\s^2^(Fo^2^)+(0.0674P)^2^+0.5081P] where P=(Fo^2^+2Fc^2^)/3'
_refine_ls_weighting_scheme calc
_refine_ls_wR_factor_gt 0.1173
_refine_ls_wR_factor_ref 0.1457
_reflns_Friedel_coverage 0.000
_reflns_number_gt 4606
_reflns_number_total 8577
_reflns_threshold_expression 'I > 2\s(I)'
_cod_data_source_file c6cc00457a2.cif
_cod_data_source_block w
_cod_database_code 7124587
_shelx_shelxl_version_number 2014/7
_shelx_space_group_comment
;
The symmetry employed for this shelxl refinement is uniquely defined
by the following loop, which should always be used as a source of
symmetry information in preference to the above space-group names.
They are only intended as comments.
;

loop_
_space_group_symop_operation_xyz
'x, y, z'
'-x+1/2, -y, z+1/2'
'x+1/2, -y+1/2, -z'
'-x, y+1/2, -z+1/2'
'-x, -y, -z'
'x-1/2, y, -z-1/2'
'-x-1/2, y-1/2, z'
'x, -y-1/2, z-1/2'

loop_
_atom_site_label
_atom_site_type_symbol
_atom_site_fract_x
_atom_site_fract_y
_atom_site_fract_z
_atom_site_U_iso_or_equiv
_atom_site_adp_type
_atom_site_occupancy
_atom_site_site_symmetry_order
_atom_site_calc_flag
_atom_site_refinement_flags_posn
_atom_site_refinement_flags_adp
N1 N 0.33600(13) 0.30730(5) 0.64423(5) 0.0440(4) Uani 1 1 d . .
N2 N 0.17624(17) 0.37034(8) 0.73414(7) 0.0813(6) Uani 1 1 d . .
C1 C 0.25289(18) 0.32200(7) 0.67121(7) 0.0540(5) Uani 1 1 d . .
H1 H 0.1732 0.3156 0.6626 0.065 Uiso 1 1 calc R U
C2 C 0.27496(19) 0.34867(7) 0.71552(6) 0.0541(5) Uani 1 1 d . .
C3 C 0.1896(3) 0.39799(10) 0.77313(9) 0.0875(8) Uani 1 1 d . .
H3 H 0.1217 0.4138 0.7861 0.105 Uiso 1 1 calc R U
C4 C 0.2962(2) 0.40408(9) 0.79453(8) 0.0756(7) Uani 1 1 d . .
H4 H 0.3013 0.4237 0.8216 0.091 Uiso 1 1 calc R U
C5 C 0.3964(2) 0.38148(9) 0.77647(7) 0.0757(7) Uani 1 1 d . .
H5 H 0.4709 0.3849 0.7911 0.091 Uiso 1 1 calc R U
C6 C 0.3853(2) 0.35303(8) 0.73547(7) 0.0630(5) Uani 1 1 d . .
H6 H 0.4525 0.3373 0.7220 0.076 Uiso 1 1 calc R U
C7 C 0.30107(16) 0.28338(6) 0.60179(5) 0.0419(4) Uani 1 1 d . .
C8 C 0.32559(16) 0.23042(6) 0.59692(6) 0.0426(4) Uani 1 1 d . .
C9 C 0.28524(16) 0.20428(7) 0.55689(6) 0.0472(4) Uani 1 1 d . .
H9 H 0.3062 0.1692 0.5530 0.057 Uiso 1 1 calc R U
C10 C 0.21689(17) 0.22776(7) 0.52353(6) 0.0480(5) Uani 1 1 d . .
C11 C 0.19016(16) 0.28256(7) 0.52796(6) 0.0483(5) Uani 1 1 d . .
C12 C 0.23966(16) 0.31187(7) 0.56590(6) 0.0444(4) Uani 1 1 d . .
C13 C 0.22056(17) 0.36783(7) 0.56682(6) 0.0509(5) Uani 1 1 d . .
C14 C 0.1417(2) 0.38948(8) 0.53542(7) 0.0638(6) Uani 1 1 d . .
H14 H 0.1249 0.4252 0.5374 0.077 Uiso 1 1 calc R U
C15 C 0.0862(2) 0.36027(8) 0.50088(7) 0.0667(6) Uani 1 1 d . .
H15 H 0.0303 0.3760 0.4812 0.080 Uiso 1 1 calc R U
C16 C 0.11391(18) 0.30865(8) 0.49590(6) 0.0595(5) Uani 1 1 d . .
H16 H 0.0822 0.2901 0.4709 0.071 Uiso 1 1 calc R U
C17 C 0.29011(18) 0.40419(7) 0.59721(6) 0.0492(5) Uani 1 1 d . .
C18 C 0.41518(19) 0.40621(7) 0.59446(6) 0.0536(5) Uani 1 1 d . .
H18 H 0.4554 0.3845 0.5736 0.064 Uiso 1 1 calc R U
C19 C 0.48068(18) 0.43980(7) 0.62208(7) 0.0550(5) Uani 1 1 d . .
H19 H 0.5645 0.4402 0.6196 0.066 Uiso 1 1 calc R U
C20 C 0.42476(18) 0.47315(7) 0.65358(6) 0.0505(5) Uani 1 1 d . .
C21 C 0.29946(19) 0.47217(7) 0.65498(7) 0.0594(5) Uani 1 1 d . .
H21 H 0.2589 0.4948 0.6750 0.071 Uiso 1 1 calc R U
C22 C 0.23341(18) 0.43843(7) 0.62732(7) 0.0565(5) Uani 1 1 d . .
H22 H 0.1494 0.4388 0.6290 0.068 Uiso 1 1 calc R U
C23 C 0.49586(18) 0.50576(7) 0.68641(7) 0.0527(5) Uani 1 1 d . .
C24 C 0.60607(19) 0.52807(7) 0.67395(7) 0.0627(6) Uani 1 1 d . .
H24 H 0.6341 0.5246 0.6437 0.075 Uiso 1 1 calc R U
C25 C 0.6742(2) 0.55534(8) 0.70606(8) 0.0711(6) Uani 1 1 d . .
H25 H 0.7475 0.5701 0.6971 0.085 Uiso 1 1 calc R U
C26 C 0.6351(2) 0.56088(8) 0.75097(8) 0.0698(6) Uani 1 1 d . .
H26 H 0.6821 0.5789 0.7725 0.084 Uiso 1 1 calc R U
C27 C 0.5272(2) 0.53984(8) 0.76363(7) 0.0689(6) Uani 1 1 d . .
H27 H 0.4998 0.5438 0.7939 0.083 Uiso 1 1 calc R U
C28 C 0.4578(2) 0.51262(8) 0.73195(7) 0.0616(5) Uani 1 1 d . .
H28 H 0.3841 0.4986 0.7413 0.074 Uiso 1 1 calc R U
C29 C 0.16845(19) 0.19675(7) 0.48200(6) 0.0556(5) Uani 1 1 d . .
H29 H 0.0841 0.2076 0.4778 0.067 Uiso 1 1 calc R U
C30 C 0.2339(2) 0.21017(7) 0.43711(6) 0.0546(5) Uani 1 1 d . .
C31 C 0.1773(2) 0.20256(8) 0.39470(7) 0.0683(6) Uani 1 1 d . .
H31 H 0.0982 0.1902 0.3937 0.082 Uiso 1 1 calc R U
C32 C 0.2381(3) 0.21331(9) 0.35377(8) 0.0863(8) Uani 1 1 d . .
H32 H 0.1991 0.2083 0.3255 0.104 Uiso 1 1 calc R U
C33 C 0.3543(3) 0.23114(11) 0.35424(9) 0.0921(8) Uani 1 1 d . .
H33 H 0.3945 0.2379 0.3265 0.111 Uiso 1 1 calc R U
C34 C 0.4112(3) 0.23892(11) 0.39556(9) 0.0923(8) Uani 1 1 d . .
H34 H 0.4903 0.2513 0.3962 0.111 Uiso 1 1 calc R U
C35 C 0.3509(2) 0.22838(9) 0.43660(7) 0.0752(6) Uani 1 1 d . .
H35 H 0.3907 0.2338 0.4646 0.090 Uiso 1 1 calc R U
C36 C 0.1663(2) 0.13762(9) 0.49213(7) 0.0734(7) Uani 1 1 d . .
C37 C 0.2531(3) 0.10392(9) 0.47572(9) 0.0982(9) Uani 1 1 d . .
H37 H 0.3138 0.1163 0.4562 0.118 Uiso 1 1 calc R U
C38 C 0.2501(4) 0.05110(12) 0.48837(13) 0.1396(15) Uani 1 1 d . .
H38 H 0.3094 0.0283 0.4774 0.167 Uiso 1 1 calc R U
C39 C 0.1611(6) 0.03265(16) 0.51656(18) 0.173(3) Uani 1 1 d . .
H39 H 0.1600 -0.0026 0.5248 0.208 Uiso 1 1 calc R U
C40 C 0.0743(5) 0.06521(16) 0.53264(14) 0.1487(17) Uani 1 1 d . .
H40 H 0.0136 0.0523 0.5518 0.178 Uiso 1 1 calc R U
C41 C 0.0753(3) 0.11822(11) 0.52051(9) 0.1065(10) Uani 1 1 d . .
H41 H 0.0151 0.1405 0.5314 0.128 Uiso 1 1 calc R U
C42 C 0.38035(16) 0.20099(6) 0.63801(6) 0.0443(4) Uani 1 1 d . .
H42 H 0.4376 0.2253 0.6526 0.053 Uiso 1 1 calc R U
C43 C 0.45284(18) 0.15225(7) 0.62514(6) 0.0472(5) Uani 1 1 d . .
C44 C 0.5786(2) 0.15559(8) 0.62323(6) 0.0589(5) Uani 1 1 d . .
H44 H 0.6158 0.1876 0.6292 0.071 Uiso 1 1 calc R U
C45 C 0.6490(2) 0.11263(10) 0.61272(8) 0.0792(7) Uani 1 1 d . .
H45 H 0.7327 0.1158 0.6119 0.095 Uiso 1 1 calc R U
C46 C 0.5960(3) 0.06519(10) 0.60343(8) 0.0827(7) Uani 1 1 d . .
H46 H 0.6435 0.0362 0.5963 0.099 Uiso 1 1 calc R U
C47 C 0.4731(3) 0.06087(8) 0.60467(7) 0.0767(7) Uani 1 1 d . .
H47 H 0.4369 0.0288 0.5979 0.092 Uiso 1 1 calc R U
C48 C 0.4016(2) 0.10372(7) 0.61591(7) 0.0608(5) Uani 1 1 d . .
H48 H 0.3180 0.0998 0.6173 0.073 Uiso 1 1 calc R U
C49 C 0.28389(17) 0.18939(7) 0.67444(6) 0.0474(4) Uani 1 1 d . .
C50 C 0.3072(2) 0.19963(8) 0.72077(6) 0.0580(5) Uani 1 1 d . .
H50 H 0.3801 0.2151 0.7292 0.070 Uiso 1 1 calc R U
C51 C 0.2240(3) 0.18720(9) 0.75456(8) 0.0752(7) Uani 1 1 d . .
H51 H 0.2417 0.1940 0.7855 0.090 Uiso 1 1 calc R U
C52 C 0.1159(3) 0.16501(9) 0.74310(9) 0.0806(7) Uani 1 1 d . .
H52 H 0.0606 0.1561 0.7661 0.097 Uiso 1 1 calc R U
C53 C 0.0896(2) 0.15590(9) 0.69756(9) 0.0792(7) Uani 1 1 d . .
H53 H 0.0154 0.1413 0.6895 0.095 Uiso 1 1 calc R U
C54 C 0.17243(19) 0.16828(8) 0.66312(8) 0.0655(6) Uani 1 1 d . .
H54 H 0.1529 0.1623 0.6322 0.079 Uiso 1 1 calc R U

loop_
_atom_site_aniso_label
_atom_site_aniso_U_11
_atom_site_aniso_U_22
_atom_site_aniso_U_33
_atom_site_aniso_U_23
_atom_site_aniso_U_13
_atom_site_aniso_U_12
N1 0.0541(10) 0.0393(8) 0.0385(8) 0.0013(6) -0.0014(7) 0.0026(7)
N2 0.0693(13) 0.0972(15) 0.0775(13) -0.0311(12) 0.0089(10) 0.0121(11)
C1 0.0550(12) 0.0552(12) 0.0518(11) -0.0064(9) -0.0023(10) 0.0010(9)
C2 0.0574(13) 0.0518(11) 0.0531(11) -0.0028(9) 0.0039(10) 0.0015(10)
C3 0.0847(19) 0.0973(19) 0.0807(17) -0.0325(14) 0.0131(15) 0.0141(15)
C4 0.0894(19) 0.0752(15) 0.0622(14) -0.0163(12) 0.0096(14) -0.0004(14)
C5 0.0792(17) 0.0866(17) 0.0613(14) -0.0104(12) -0.0053(12) 0.0021(13)
C6 0.0659(14) 0.0667(13) 0.0563(13) -0.0103(10) 0.0006(11) 0.0065(11)
C7 0.0474(11) 0.0420(10) 0.0363(9) 0.0002(8) -0.0018(8) -0.0028(8)
C8 0.0506(11) 0.0392(10) 0.0381(9) 0.0022(8) -0.0017(8) 0.0012(8)
C9 0.0599(12) 0.0400(10) 0.0416(10) 0.0003(8) -0.0039(9) -0.0006(8)
C10 0.0593(12) 0.0466(10) 0.0381(10) 0.0020(8) -0.0049(9) -0.0056(9)
C11 0.0557(12) 0.0513(11) 0.0378(10) 0.0050(8) -0.0027(9) -0.0001(9)
C12 0.0494(11) 0.0434(10) 0.0405(10) 0.0028(8) -0.0007(8) 0.0021(8)
C13 0.0583(12) 0.0460(11) 0.0483(11) 0.0040(9) -0.0011(9) 0.0058(9)
C14 0.0847(15) 0.0479(11) 0.0588(12) 0.0050(10) -0.0091(12) 0.0126(11)
C15 0.0796(15) 0.0662(14) 0.0544(13) 0.0090(11) -0.0147(11) 0.0133(12)
C16 0.0742(14) 0.0596(13) 0.0446(11) 0.0041(9) -0.0119(10) 0.0022(11)
C17 0.0621(14) 0.0371(10) 0.0484(11) 0.0057(8) -0.0019(9) 0.0056(9)
C18 0.0621(14) 0.0482(11) 0.0507(11) -0.0012(9) 0.0052(10) 0.0056(10)
C19 0.0545(12) 0.0526(11) 0.0579(12) 0.0018(10) 0.0038(10) -0.0010(10)
C20 0.0580(13) 0.0385(10) 0.0549(12) 0.0038(9) 0.0017(10) 0.0012(9)
C21 0.0615(14) 0.0462(11) 0.0705(13) -0.0102(10) 0.0051(11) 0.0081(10)
C22 0.0519(12) 0.0447(11) 0.0730(13) -0.0052(10) -0.0005(10) 0.0063(9)
C23 0.0599(13) 0.0387(10) 0.0596(12) 0.0048(9) -0.0014(10) 0.0018(9)
C24 0.0700(15) 0.0561(12) 0.0620(13) 0.0036(10) 0.0019(11) -0.0057(11)
C25 0.0679(15) 0.0631(13) 0.0825(16) 0.0034(12) -0.0069(13) -0.0123(11)
C26 0.0789(17) 0.0577(13) 0.0727(15) -0.0012(11) -0.0160(13) -0.0039(12)
C27 0.0854(17) 0.0639(14) 0.0575(13) -0.0034(11) -0.0017(12) 0.0003(13)
C28 0.0684(14) 0.0542(12) 0.0623(13) -0.0008(10) 0.0047(11) -0.0048(10)
C29 0.0712(14) 0.0505(11) 0.0450(11) 0.0002(9) -0.0130(10) -0.0065(10)
C30 0.0758(15) 0.0437(11) 0.0441(11) -0.0025(8) -0.0097(10) 0.0019(10)
C31 0.1025(18) 0.0549(12) 0.0473(12) -0.0056(10) -0.0149(12) -0.0004(12)
C32 0.143(3) 0.0724(16) 0.0439(14) -0.0080(11) -0.0118(15) 0.0115(17)
C33 0.118(2) 0.098(2) 0.0603(17) 0.0011(14) 0.0188(17) 0.0189(18)
C34 0.0888(19) 0.120(2) 0.0681(18) 0.0022(15) 0.0118(15) 0.0008(16)
C35 0.0810(17) 0.0947(17) 0.0499(13) 0.0014(12) -0.0044(12) 0.0003(14)
C36 0.1078(19) 0.0600(14) 0.0523(13) 0.0036(11) -0.0300(13) -0.0287(14)
C37 0.152(3) 0.0527(15) 0.0898(19) -0.0064(13) -0.0315(18) 0.0045(16)
C38 0.225(5) 0.0541(19) 0.139(3) 0.0011(19) -0.060(3) 0.001(2)
C39 0.292(7) 0.073(3) 0.155(4) 0.030(3) -0.104(4) -0.063(3)
C40 0.221(5) 0.099(3) 0.126(3) 0.045(3) -0.042(3) -0.085(3)
C41 0.140(3) 0.097(2) 0.0824(18) 0.0187(16) -0.0261(18) -0.0522(19)
C42 0.0509(11) 0.0404(10) 0.0416(10) 0.0005(8) -0.0063(8) -0.0009(8)
C43 0.0619(13) 0.0434(10) 0.0362(10) 0.0052(8) -0.0022(9) 0.0039(9)
C44 0.0657(14) 0.0624(13) 0.0487(11) -0.0003(9) -0.0034(10) 0.0043(11)
C45 0.0765(16) 0.0892(18) 0.0718(15) -0.0010(13) 0.0011(13) 0.0280(15)
C46 0.111(2) 0.0701(17) 0.0668(15) -0.0015(12) 0.0030(15) 0.0344(16)
C47 0.121(2) 0.0433(12) 0.0660(14) 0.0030(10) -0.0003(14) 0.0061(14)
C48 0.0764(15) 0.0462(12) 0.0597(12) 0.0030(9) -0.0003(11) 0.0011(11)
C49 0.0572(12) 0.0396(10) 0.0455(11) 0.0040(8) -0.0025(9) 0.0054(9)
C50 0.0749(14) 0.0534(12) 0.0458(11) -0.0007(9) 0.0019(10) 0.0063(10)
C51 0.107(2) 0.0687(15) 0.0494(13) -0.0022(11) 0.0120(14) 0.0089(14)
C52 0.094(2) 0.0742(16) 0.0736(17) 0.0077(13) 0.0303(15) 0.0117(14)
C53 0.0617(15) 0.0858(17) 0.0900(18) 0.0139(14) 0.0045(13) -0.0062(12)
C54 0.0642(15) 0.0745(14) 0.0577(13) 0.0102(11) -0.0033(11) -0.0036(12)

loop_
_atom_type_symbol
_atom_type_description
_atom_type_scat_dispersion_real
_atom_type_scat_dispersion_imag
_atom_type_scat_source
C C 0.0030 0.0020 'International Tables Vol C Tables 4.2.6.8 and 6.1.1.4'
H H 0.0000 0.0000 'International Tables Vol C Tables 4.2.6.8 and 6.1.1.4'
N N 0.0060 0.0030 'International Tables Vol C Tables 4.2.6.8 and 6.1.1.4'

loop_
_geom_angle_atom_site_label_1
_geom_angle_atom_site_label_2
_geom_angle_atom_site_label_3
_geom_angle
C1 N1 C7 117.41(15)
C3 N2 C2 117.8(2)
N1 C1 C2 123.59(18)
N1 C1 H1 118.2
C2 C1 H1 118.2
N2 C2 C6 122.15(18)
N2 C2 C1 113.90(18)
C6 C2 C1 123.91(19)
N2 C3 C4 123.1(2)
N2 C3 H3 118.4
C4 C3 H3 118.4
C3 C4 C5 119.6(2)
C3 C4 H4 120.2
C5 C4 H4 120.2
C4 C5 C6 118.4(2)
C4 C5 H5 120.8
C6 C5 H5 120.8
C2 C6 C5 118.9(2)
C2 C6 H6 120.6
C5 C6 H6 120.6
C8 C7 N1 116.92(14)
C8 C7 C12 120.88(15)
N1 C7 C12 122.17(15)
C7 C8 C9 118.92(15)
C7 C8 C42 118.57(14)
C9 C8 C42 121.99(15)
C10 C9 C8 123.21(16)
C10 C9 H9 118.4
C8 C9 H9 118.4
C9 C10 C11 118.67(16)
C9 C10 C29 121.29(16)
C11 C10 C29 120.04(16)
C16 C11 C12 118.71(17)
C16 C11 C10 121.47(16)
C12 C11 C10 119.82(15)
C11 C12 C7 117.85(15)
C11 C12 C13 118.27(15)
C7 C12 C13 123.82(15)
C14 C13 C12 118.60(17)
C14 C13 C17 117.75(16)
C12 C13 C17 123.41(16)
C13 C14 C15 122.60(18)
C13 C14 H14 118.7
C15 C14 H14 118.7
C16 C15 C14 119.75(19)
C16 C15 H15 120.1
C14 C15 H15 120.1
C15 C16 C11 121.32(18)
C15 C16 H16 119.3
C11 C16 H16 119.3
C22 C17 C18 117.73(18)
C22 C17 C13 121.89(18)
C18 C17 C13 120.32(17)
C19 C18 C17 121.04(18)
C19 C18 H18 119.5
C17 C18 H18 119.5
C18 C19 C20 121.65(19)
C18 C19 H19 119.2
C20 C19 H19 119.2
C21 C20 C19 116.94(18)
C21 C20 C23 121.39(17)
C19 C20 C23 121.56(18)
C22 C21 C20 121.52(18)
C22 C21 H21 119.2
C20 C21 H21 119.2
C17 C22 C21 121.06(19)
C17 C22 H22 119.5
C21 C22 H22 119.5
C28 C23 C24 117.23(18)
C28 C23 C20 120.80(18)
C24 C23 C20 121.87(18)
C25 C24 C23 120.7(2)
C25 C24 H24 119.7
C23 C24 H24 119.7
C26 C25 C24 120.8(2)
C26 C25 H25 119.6
C24 C25 H25 119.6
C27 C26 C25 119.3(2)
C27 C26 H26 120.3
C25 C26 H26 120.3
C26 C27 C28 120.6(2)
C26 C27 H27 119.7
C28 C27 H27 119.7
C27 C28 C23 121.3(2)
C27 C28 H28 119.3
C23 C28 H28 119.3
C30 C29 C10 112.47(15)
C30 C29 C36 112.93(17)
C10 C29 C36 111.33(15)
C30 C29 H29 106.5
C10 C29 H29 106.5
C36 C29 H29 106.5
C35 C30 C31 117.6(2)
C35 C30 C29 122.20(17)
C31 C30 C29 120.2(2)
C32 C31 C30 120.2(2)
C32 C31 H31 119.9
C30 C31 H31 119.9
C33 C32 C31 121.0(2)
C33 C32 H32 119.5
C31 C32 H32 119.5
C34 C33 C32 119.5(3)
C34 C33 H33 120.2
C32 C33 H33 120.2
C33 C34 C35 119.8(3)
C33 C34 H34 120.1
C35 C34 H34 120.1
C30 C35 C34 121.9(2)
C30 C35 H35 119.1
C34 C35 H35 119.1
C37 C36 C41 119.2(2)
C37 C36 C29 122.5(2)
C41 C36 C29 118.2(3)
C36 C37 C38 119.8(3)
C36 C37 H37 120.1
C38 C37 H37 120.1
C39 C38 C37 120.4(4)
C39 C38 H38 119.8
C37 C38 H38 119.8
C40 C39 C38 120.5(4)
C40 C39 H39 119.8
C38 C39 H39 119.8
C39 C40 C41 120.2(4)
C39 C40 H40 119.9
C41 C40 H40 119.9
C36 C41 C40 119.9(4)
C36 C41 H41 120.0
C40 C41 H41 120.0
C43 C42 C49 112.17(14)
C43 C42 C8 114.84(13)
C49 C42 C8 110.58(14)
C43 C42 H42 106.2
C49 C42 H42 106.2
C8 C42 H42 106.2
C48 C43 C44 117.06(18)
C48 C43 C42 123.97(18)
C44 C43 C42 118.97(17)
C45 C44 C43 121.6(2)
C45 C44 H44 119.2
C43 C44 H44 119.2
C46 C45 C44 120.2(2)
C46 C45 H45 119.9
C44 C45 H45 119.9
C47 C46 C45 119.5(2)
C47 C46 H46 120.3
C45 C46 H46 120.3
C46 C47 C48 120.7(2)
C46 C47 H47 119.6
C48 C47 H47 119.6
C43 C48 C47 120.9(2)
C43 C48 H48 119.5
C47 C48 H48 119.5
C54 C49 C50 117.80(18)
C54 C49 C42 122.40(17)
C50 C49 C42 119.80(17)
C51 C50 C49 120.9(2)
C51 C50 H50 119.5
C49 C50 H50 119.5
C52 C51 C50 120.7(2)
C52 C51 H51 119.7
C50 C51 H51 119.7
C51 C52 C53 119.4(2)
C51 C52 H52 120.3
C53 C52 H52 120.3
C52 C53 C54 120.6(2)
C52 C53 H53 119.7
C54 C53 H53 119.7
C49 C54 C53 120.5(2)
C49 C54 H54 119.7
C53 C54 H54 119.7

loop_
_geom_bond_atom_site_label_1
_geom_bond_atom_site_label_2
_geom_bond_distance
N1 C1 1.261(2)
N1 C7 1.420(2)
N2 C3 1.335(3)
N2 C2 1.336(2)
C1 C2 1.467(3)
C1 H1 0.9300
C2 C6 1.353(3)
C3 C4 1.339(3)
C3 H3 0.9300
C4 C5 1.352(3)
C4 H4 0.9300
C5 C6 1.392(3)
C5 H5 0.9300
C6 H6 0.9300
C7 C8 1.384(2)
C7 C12 1.434(2)
C8 C9 1.405(2)
C8 C42 1.527(2)
C9 C10 1.361(2)
C9 H9 0.9300
C10 C11 1.433(3)
C10 C29 1.531(2)
C11 C16 1.417(2)
C11 C12 1.433(2)
C12 C13 1.442(2)
C13 C14 1.372(2)
C13 C17 1.489(3)
C14 C15 1.386(3)
C14 H14 0.9300
C15 C16 1.358(3)
C15 H15 0.9300
C16 H16 0.9300
C17 C22 1.381(2)
C17 C18 1.386(3)
C18 C19 1.375(3)
C18 H18 0.9300
C19 C20 1.389(2)
C19 H19 0.9300
C20 C21 1.386(3)
C20 C23 1.485(3)
C21 C22 1.381(3)
C21 H21 0.9300
C22 H22 0.9300
C23 C28 1.389(3)
C23 C24 1.392(3)
C24 C25 1.381(3)
C24 H24 0.9300
C25 C26 1.372(3)
C25 H25 0.9300
C26 C27 1.358(3)
C26 H26 0.9300
C27 C28 1.380(3)
C27 H27 0.9300
C28 H28 0.9300
C29 C30 1.521(3)
C29 C36 1.535(3)
C29 H29 0.9800
C30 C35 1.374(3)
C30 C31 1.387(3)
C31 C32 1.385(3)
C31 H31 0.9300
C32 C33 1.363(4)
C32 H32 0.9300
C33 C34 1.361(4)
C33 H33 0.9300
C34 C35 1.384(3)
C34 H34 0.9300
C35 H35 0.9300
C36 C37 1.372(4)
C36 C41 1.387(3)
C37 C38 1.395(4)
C37 H37 0.9300
C38 C39 1.360(6)
C38 H38 0.9300
C39 C40 1.351(6)
C39 H39 0.9300
C40 C41 1.396(4)
C40 H40 0.9300
C41 H41 0.9300
C42 C43 1.524(2)
C42 C49 1.525(2)
C42 H42 0.9800
C43 C48 1.386(3)
C43 C44 1.394(3)
C44 C45 1.377(3)
C44 H44 0.9300
C45 C46 1.370(3)
C45 H45 0.9300
C46 C47 1.364(3)
C46 H46 0.9300
C47 C48 1.387(3)
C47 H47 0.9300
C48 H48 0.9300
C49 C54 1.384(3)
C49 C50 1.384(2)
C50 C51 1.377(3)
C50 H50 0.9300
C51 C52 1.362(3)
C51 H51 0.9300
C52 C53 1.364(3)
C52 H52 0.9300
C53 C54 1.387(3)
C53 H53 0.9300
C54 H54 0.9300

loop_
_geom_torsion_atom_site_label_1
_geom_torsion_atom_site_label_2
_geom_torsion_atom_site_label_3
_geom_torsion_atom_site_label_4
_geom_torsion
C7 N1 C1 C2 -178.11(16)
C3 N2 C2 C6 1.5(3)
C3 N2 C2 C1 -176.2(2)
N1 C1 C2 N2 167.00(19)
N1 C1 C2 C6 -10.7(3)
C2 N2 C3 C4 -1.2(4)
N2 C3 C4 C5 -0.1(4)
C3 C4 C5 C6 0.9(4)
N2 C2 C6 C5 -0.7(3)
C1 C2 C6 C5 176.85(19)
C4 C5 C6 C2 -0.6(3)
C1 N1 C7 C8 -111.23(19)
C1 N1 C7 C12 66.8(2)
N1 C7 C8 C9 175.66(15)
C12 C7 C8 C9 -2.4(3)
N1 C7 C8 C42 3.8(2)
C12 C7 C8 C42 -174.30(16)
C7 C8 C9 C10 -3.8(3)
C42 C8 C9 C10 167.78(17)
C8 C9 C10 C11 3.6(3)
C8 C9 C10 C29 -176.14(17)
C9 C10 C11 C16 -176.35(18)
C29 C10 C11 C16 3.4(3)
C9 C10 C11 C12 2.7(3)
C29 C10 C11 C12 -177.54(16)
C16 C11 C12 C7 170.63(17)
C10 C11 C12 C7 -8.5(2)
C16 C11 C12 C13 -6.8(3)
C10 C11 C12 C13 174.11(17)
C8 C7 C12 C11 8.4(3)
N1 C7 C12 C11 -169.62(16)
C8 C7 C12 C13 -174.37(17)
N1 C7 C12 C13 7.7(3)
C11 C12 C13 C14 9.4(3)
C7 C12 C13 C14 -167.89(18)
C11 C12 C13 C17 -164.89(17)
C7 C12 C13 C17 17.8(3)
C12 C13 C14 C15 -4.6(3)
C17 C13 C14 C15 170.05(19)
C13 C14 C15 C16 -3.2(3)
C14 C15 C16 C11 5.9(3)
C12 C11 C16 C15 -0.8(3)
C10 C11 C16 C15 178.27(19)
C14 C13 C17 C22 60.1(2)
C12 C13 C17 C22 -125.6(2)
C14 C13 C17 C18 -116.9(2)
C12 C13 C17 C18 57.4(3)
C22 C17 C18 C19 2.4(3)
C13 C17 C18 C19 179.59(16)
C17 C18 C19 C20 -0.3(3)
C18 C19 C20 C21 -1.9(3)
C18 C19 C20 C23 174.22(17)
C19 C20 C21 C22 1.9(3)
C23 C20 C21 C22 -174.17(17)
C18 C17 C22 C21 -2.3(3)
C13 C17 C22 C21 -179.48(17)
C20 C21 C22 C17 0.2(3)
C21 C20 C23 C28 35.8(3)
C19 C20 C23 C28 -140.09(19)
C21 C20 C23 C24 -148.01(19)
C19 C20 C23 C24 36.1(3)
C28 C23 C24 C25 0.6(3)
C20 C23 C24 C25 -175.69(18)
C23 C24 C25 C26 0.3(3)
C24 C25 C26 C27 -0.9(3)
C25 C26 C27 C28 0.7(3)
C26 C27 C28 C23 0.2(3)
C24 C23 C28 C27 -0.8(3)
C20 C23 C28 C27 175.51(18)
C9 C10 C29 C30 -107.4(2)
C11 C10 C29 C30 72.8(2)
C9 C10 C29 C36 20.5(3)
C11 C10 C29 C36 -159.29(19)
C10 C29 C30 C35 26.6(3)
C36 C29 C30 C35 -100.4(2)
C10 C29 C30 C31 -155.50(18)
C36 C29 C30 C31 77.5(2)
C35 C30 C31 C32 -0.1(3)
C29 C30 C31 C32 -178.11(19)
C30 C31 C32 C33 0.4(4)
C31 C32 C33 C34 -0.6(4)
C32 C33 C34 C35 0.4(4)
C31 C30 C35 C34 0.0(3)
C29 C30 C35 C34 177.9(2)
C33 C34 C35 C30 -0.1(4)
C30 C29 C36 C37 26.5(3)
C10 C29 C36 C37 -101.2(2)
C30 C29 C36 C41 -156.13(19)
C10 C29 C36 C41 76.2(2)
C41 C36 C37 C38 -1.1(4)
C29 C36 C37 C38 176.2(2)
C36 C37 C38 C39 0.5(5)
C37 C38 C39 C40 0.1(7)
C38 C39 C40 C41 -0.1(7)
C37 C36 C41 C40 1.1(4)
C29 C36 C41 C40 -176.4(2)
C39 C40 C41 C36 -0.5(5)
C7 C8 C42 C43 -154.90(16)
C9 C8 C42 C43 33.5(2)
C7 C8 C42 C49 76.93(19)
C9 C8 C42 C49 -94.69(19)
C49 C42 C43 C48 45.6(2)
C8 C42 C43 C48 -81.8(2)
C49 C42 C43 C44 -133.10(17)
C8 C42 C43 C44 99.53(19)
C48 C43 C44 C45 -0.1(3)
C42 C43 C44 C45 178.67(17)
C43 C44 C45 C46 0.5(3)
C44 C45 C46 C47 0.0(4)
C45 C46 C47 C48 -1.0(4)
C44 C43 C48 C47 -0.9(3)
C42 C43 C48 C47 -179.58(17)
C46 C47 C48 C43 1.4(3)
C43 C42 C49 C54 -82.1(2)
C8 C42 C49 C54 47.6(2)
C43 C42 C49 C50 97.37(19)
C8 C42 C49 C50 -133.02(17)
C54 C49 C50 C51 2.6(3)
C42 C49 C50 C51 -176.87(17)
C49 C50 C51 C52 -0.7(3)
C50 C51 C52 C53 -1.1(3)
C51 C52 C53 C54 1.0(4)
C50 C49 C54 C53 -2.7(3)
C42 C49 C54 C53 176.77(18)
C52 C53 C54 C49 0.9(3)
